data_2217355
loop_
_publ_author_name
'Laurent F. Bornaghi'
'Sally-Ann Poulsen'
'Peter C. Healy'
'Alan R. White'

_publ_section_title
;
 <i>N</i>-Cinnamoyl-<small>L</small>-phenylalanine methyl ester
;
_journal_coeditor_code WN2217
_journal_issue 1
_journal_name_full 'Acta Crystallographica Section E'
_journal_page_first o139
_journal_page_last o139
_journal_paper_doi 10.1107/S1600536807055973
_journal_volume 64
_journal_year 2008
_chemical_formula_iupac 'C19 H19 N O3'
_chemical_formula_moiety 'C19 H19 N O3'
_chemical_formula_sum 'C19 H19 N O3'
_chemical_formula_weight 309.35
_chemical_melting_point 361.8
_chemical_name_systematic
;
<i>N</i>-Cinnamoyl-L-phenylalanine methyl ester
;
_space_group_IT_number 19
_symmetry_cell_setting orthorhombic
_symmetry_space_group_name_Hall 'P 2ac 2ab'
_symmetry_space_group_name_H-M 'P 21 21 21'
_atom_sites_solution_hydrogens geom
_atom_sites_solution_primary direct
_atom_sites_solution_secondary difmap
_cell_angle_alpha 90.0000
_cell_angle_beta 90.0000
_cell_angle_gamma 90.0000
_cell_formula_units_Z 4
_cell_length_a 15.041(3)
_cell_length_b 22.550(4)
_cell_length_c 4.9896(15)
_cell_measurement_reflns_used 20
_cell_measurement_temperature 295.1
_cell_measurement_theta_max 10.0
_cell_measurement_theta_min 9.8
_cell_volume 1692.3(7)
_computing_cell_refinement
;
MSC/AFC7 Diffractometer Control Software (Molecular Structure Corporation,
1999)
;
_computing_data_collection
;
MSC/AFC7 Diffractometer Control Software (Molecular Structure Corporation,
1999)
;
_computing_data_reduction 'CrystalStructure (Rigaku/MSC, 2004)'
_computing_molecular_graphics 'ORTEP3 (Farrugia, 1997)'
_computing_publication_material 'CrystalStructure (Rigaku/MSC, 2004) and PLATON (Spek, 2003)'
_computing_structure_refinement 'CrystalStructure (Rigaku/MSC, 2004) and SHELXL97 (Sheldrick, 1997)'
_computing_structure_solution 'CrystalStructure (Rigaku/MSC, 2004)'
_diffrn_ambient_temperature 295(2)
_diffrn_measured_fraction_theta_full 0.998
_diffrn_measured_fraction_theta_max 0.998
_diffrn_measurement_device 'Rigaku AFC7R'
_diffrn_measurement_method \w
_diffrn_radiation_monochromator graphite
_diffrn_radiation_source 'Rigaku rotating anode'
_diffrn_radiation_type 'Mo K\a'
_diffrn_radiation_wavelength 0.7107
_diffrn_reflns_av_R_equivalents 0.0175
_diffrn_reflns_av_sigmaI/netI 0.0651
_diffrn_reflns_limit_h_max 17
_diffrn_reflns_limit_h_min -8
_diffrn_reflns_limit_k_max 26
_diffrn_reflns_limit_k_min 0
_diffrn_reflns_limit_l_max 2
_diffrn_reflns_limit_l_min -5
_diffrn_reflns_number 2291
_diffrn_reflns_reduction_process
;
;
_diffrn_reflns_theta_full 25.00
_diffrn_reflns_theta_max 25.00
_diffrn_reflns_theta_min 2.71
_diffrn_standards_decay_% 0.57
_diffrn_standards_interval_count 150
_diffrn_standards_number 3
_exptl_absorpt_coefficient_mu 0.082
_exptl_absorpt_correction_type none
_exptl_crystal_colour colourless
_exptl_crystal_density_diffrn 1.214
_exptl_crystal_density_method 'not measured'
_exptl_crystal_description prismatic
_exptl_crystal_F_000 656.00
_exptl_crystal_size_max 0.50
_exptl_crystal_size_mid 0.30
_exptl_crystal_size_min 0.30
_refine_diff_density_max 0.125
_refine_diff_density_min -0.148
_refine_ls_extinction_method none
_refine_ls_goodness_of_fit_ref 0.937
_refine_ls_hydrogen_treatment constr
_refine_ls_matrix_type full
_refine_ls_number_parameters 209
_refine_ls_number_reflns 1757
_refine_ls_number_restraints 0
_refine_ls_restrained_S_all 0.937
_refine_ls_R_factor_all 0.1374
_refine_ls_R_factor_gt 0.0407
_refine_ls_shift/su_max 0.001
_refine_ls_shift/su_mean 0.000
_refine_ls_structure_factor_coef Fsqd
_refine_ls_weighting_details 'calc w = 1/[\s^2^(Fo^2^)+(0.0501P)^2^] where P=(Fo^2^+2Fc^2^)/3'
_refine_ls_weighting_scheme calc
_refine_ls_wR_factor_gt 0.0946
_refine_ls_wR_factor_ref 0.1253
_reflns_number_gt 972
_reflns_number_total 1757
_reflns_threshold_expression F^2^>2\s(F^2^)
_cod_data_source_file wn2217.cif
_cod_data_source_block I
_cod_original_cell_volume 1692.4(7)
_cod_database_code 2217355
_cod_database_fobs_code 2217355

loop_
_symmetry_equiv_pos_site_id
_symmetry_equiv_pos_as_xyz
1 x,y,z
2 1/2-x,-y,1/2+z
3 1/2+x,1/2-y,-z
4 -x,1/2+y,1/2-z

loop_
_atom_site_aniso_label
_atom_site_aniso_U_11
_atom_site_aniso_U_22
_atom_site_aniso_U_33
_atom_site_aniso_U_12
_atom_site_aniso_U_13
_atom_site_aniso_U_23
O1 0.088(2) 0.079(2) 0.0367(17) 0.0117(18) 0.0021(17) 0.0012(17)
O2 0.085(2) 0.095(2) 0.119(3) -0.021(2) -0.039(3) 0.023(3)
O3 0.107(2) 0.082(2) 0.114(3) -0.021(2) -0.033(3) 0.045(2)
N1 0.071(2) 0.060(2) 0.0402(18) 0.015(2) -0.0017(18) 0.0019(18)
C1 0.055(3) 0.056(3) 0.074(3) -0.002(2) 0.007(3) -0.006(3)
C2 0.078(3) 0.063(3) 0.113(4) 0.010(3) 0.016(3) 0.003(3)
C3 0.118(5) 0.071(4) 0.136(6) 0.017(4) 0.007(5) 0.021(4)
C4 0.084(4) 0.069(4) 0.169(7) 0.018(3) -0.021(5) -0.008(5)
C5 0.066(3) 0.086(4) 0.158(7) 0.012(3) 0.012(4) -0.004(5)
C6 0.082(4) 0.074(3) 0.107(4) 0.005(3) 0.025(4) 0.002(4)
C7 0.066(3) 0.065(3) 0.056(3) 0.004(3) 0.000(3) -0.004(3)
C8 0.060(3) 0.056(2) 0.047(2) -0.001(2) 0.001(2) 0.003(2)
C9 0.056(3) 0.049(2) 0.051(2) -0.005(2) 0.001(2) -0.003(2)
C10 0.058(3) 0.052(2) 0.053(3) 0.000(2) -0.006(2) 0.005(2)
C11 0.078(3) 0.058(3) 0.061(3) 0.012(2) -0.003(3) -0.013(3)
C12 0.059(3) 0.061(3) 0.055(3) 0.005(2) 0.007(3) -0.007(3)
C13 0.088(3) 0.075(3) 0.066(3) -0.004(3) -0.002(3) 0.003(3)
C14 0.106(4) 0.083(3) 0.089(4) -0.017(3) 0.004(4) 0.014(4)
C15 0.072(3) 0.093(4) 0.088(4) -0.022(3) 0.006(4) -0.010(4)
C16 0.060(3) 0.119(4) 0.102(4) -0.006(3) -0.012(3) 0.014(4)
C17 0.069(3) 0.085(3) 0.091(4) 0.002(3) -0.011(3) 0.024(4)
C18 0.063(3) 0.060(3) 0.065(3) 0.007(3) -0.006(3) 0.007(3)
C19 0.151(6) 0.089(4) 0.175(7) -0.044(4) -0.027(6) 0.052(5)

loop_
_atom_site_type_symbol
_atom_site_label
_atom_site_fract_x
_atom_site_fract_y
_atom_site_fract_z
_atom_site_U_iso_or_equiv
_atom_site_thermal_displace_type
_atom_site_calc_flag
_atom_site_refinement_flags
_atom_site_occupancy
O O1 0.5025(2) 0.57628(13) 0.1198(6) 0.0679(11) Uani . . 1.000
O O2 0.5528(2) 0.71550(16) 0.5337(8) 0.0997(14) Uani . . 1.000
O O3 0.4596(2) 0.74577(14) 0.2226(8) 0.1010(14) Uani . . 1.000
N N1 0.4640(2) 0.60588(14) 0.5364(6) 0.0571(11) Uani . . 1.000
C C1 0.6624(3) 0.43634(19) 0.4699(10) 0.0617(17) Uani . . 1.000
C C2 0.6329(3) 0.4040(2) 0.6869(12) 0.0847(19) Uani . . 1.000
C C3 0.6806(4) 0.3555(2) 0.7816(15) 0.108(3) Uani . . 1.000
C C4 0.7582(4) 0.3394(2) 0.6570(17) 0.107(3) Uani . . 1.000
C C5 0.7888(4) 0.3713(3) 0.4499(16) 0.103(3) Uani . . 1.000
C C6 0.7406(3) 0.4194(2) 0.3554(12) 0.088(2) Uani . . 1.000
C C7 0.6124(3) 0.48703(18) 0.3641(9) 0.0623(17) Uani . . 1.000
C C8 0.5533(3) 0.51934(17) 0.4910(9) 0.0543(14) Uani . . 1.000
C C9 0.5062(3) 0.56890(18) 0.3631(9) 0.0520(14) Uani . . 1.000
C C10 0.4203(3) 0.65879(17) 0.4456(9) 0.0543(16) Uani . . 1.000
C C11 0.3434(3) 0.67665(17) 0.6256(10) 0.0657(17) Uani . . 1.000
C C12 0.2658(3) 0.63417(19) 0.6032(10) 0.0583(17) Uani . . 1.000
C C13 0.2587(3) 0.5853(2) 0.7655(10) 0.0763(17) Uani . . 1.000
C C14 0.1888(4) 0.5462(2) 0.7362(12) 0.093(2) Uani . . 1.000
C C15 0.1263(3) 0.5546(2) 0.5393(12) 0.084(2) Uani . . 1.000
C C16 0.1342(3) 0.6024(3) 0.3770(12) 0.094(2) Uani . . 1.000
C C17 0.2032(3) 0.6424(2) 0.4064(12) 0.0817(19) Uani . . 1.000
C C18 0.4866(3) 0.70907(19) 0.4097(10) 0.0627(17) Uani . . 1.000
C C19 0.5177(4) 0.7956(2) 0.1654(14) 0.138(3) Uani . . 1.000
H H1 0.47910 0.60170 0.69710 0.0640 Uiso . . 1.000
H H2 0.58020 0.41490 0.77140 0.1020 Uiso calc R 1.000
H H3 0.65990 0.33410 0.92820 0.1300 Uiso calc R 1.000
H H4 0.78960 0.30640 0.71620 0.1290 Uiso calc R 1.000
H H5 0.84250 0.36120 0.36950 0.1240 Uiso calc R 1.000
H H6 0.76220 0.44070 0.20960 0.1050 Uiso calc R 1.000
H H7 0.62380 0.49740 0.18710 0.0750 Uiso calc R 1.000
H H8 0.54080 0.51050 0.66920 0.0650 Uiso calc R 1.000
H H10 0.39530 0.65010 0.26850 0.0650 Uiso calc R 1.000
H H13 0.30150 0.57840 0.89650 0.0920 Uiso calc R 1.000
H H14 0.18390 0.51390 0.85110 0.1110 Uiso calc R 1.000
H H15 0.07960 0.52790 0.51790 0.1010 Uiso calc R 1.000
H H16 0.09220 0.60850 0.24280 0.1130 Uiso calc R 1.000
H H17 0.20720 0.67490 0.29260 0.0980 Uiso calc R 1.000
H H111 0.36370 0.67780 0.81010 0.0780 Uiso calc R 1.000
H H112 0.32380 0.71620 0.57730 0.0780 Uiso calc R 1.000
H H191 0.57770 0.78170 0.14720 0.1660 Uiso calc R 1.000
H H192 0.51440 0.82370 0.30950 0.1660 Uiso calc R 1.000
H H193 0.49930 0.81420 0.00160 0.1660 Uiso calc R 1.000

loop_
_atom_type_symbol
_atom_type_description
_atom_type_scat_dispersion_real
_atom_type_scat_dispersion_imag
_atom_type_scat_source
O O 0.0106 0.0060 'International Tables Vol C Tables 4.2.6.8 and 6.1.1.4'
N N 0.0061 0.0033 'International Tables Vol C Tables 4.2.6.8 and 6.1.1.4'
H H 0.0000 0.0000 'International Tables Vol C Tables 4.2.6.8 and 6.1.1.4'
C C 0.0033 0.0016 'International Tables Vol C Tables 4.2.6.8 and 6.1.1.4'

loop_
_geom_angle_atom_site_label_1
_geom_angle_atom_site_label_2
_geom_angle_atom_site_label_3
_geom_angle
_geom_angle_publ_flag
C18 O3 C19 116.2(4) no
C9 N1 C10 121.5(3) no
C10 N1 H1 121.00 no
C9 N1 H1 114.00 no
C2 C1 C7 122.0(4) no
C6 C1 C7 120.7(4) no
C2 C1 C6 117.3(4) no
C1 C2 C3 121.1(5) no
C2 C3 C4 119.6(6) no
C3 C4 C5 120.0(5) no
C4 C5 C6 120.1(6) no
C1 C6 C5 121.9(5) no
C1 C7 C8 127.3(4) no
C7 C8 C9 122.7(4) no
N1 C9 C8 114.6(4) no
O1 C9 N1 121.7(4) no
O1 C9 C8 123.7(4) no
C11 C10 C18 111.8(3) no
N1 C10 C18 110.9(4) no
N1 C10 C11 112.5(3) no
C10 C11 C12 112.1(4) no
C11 C12 C13 121.7(4) no
C11 C12 C17 119.7(4) no
C13 C12 C17 118.5(4) no
C12 C13 C14 120.7(5) no
C13 C14 C15 120.6(5) no
C14 C15 C16 118.6(4) no
C15 C16 C17 121.5(5) no
C12 C17 C16 120.2(5) no
O3 C18 C10 110.6(4) no
O2 C18 O3 123.8(4) no
O2 C18 C10 125.6(4) no
C1 C2 H2 119.00 no
C3 C2 H2 120.00 no
C2 C3 H3 120.00 no
C4 C3 H3 120.00 no
C3 C4 H4 120.00 no
C5 C4 H4 120.00 no
C4 C5 H5 120.00 no
C6 C5 H5 120.00 no
C1 C6 H6 119.00 no
C5 C6 H6 119.00 no
C1 C7 H7 116.00 no
C8 C7 H7 116.00 no
C7 C8 H8 119.00 no
C9 C8 H8 119.00 no
N1 C10 H10 107.00 no
C11 C10 H10 107.00 no
C18 C10 H10 107.00 no
C10 C11 H111 109.00 no
C10 C11 H112 109.00 no
C12 C11 H111 109.00 no
C12 C11 H112 109.00 no
H111 C11 H112 108.00 no
C12 C13 H13 120.00 no
C14 C13 H13 120.00 no
C13 C14 H14 120.00 no
C15 C14 H14 120.00 no
C14 C15 H15 121.00 no
C16 C15 H15 121.00 no
C15 C16 H16 119.00 no
C17 C16 H16 119.00 no
C12 C17 H17 120.00 no
C16 C17 H17 120.00 no
O3 C19 H191 109.00 no
O3 C19 H192 109.00 no
O3 C19 H193 109.00 no
H191 C19 H192 110.00 no
H191 C19 H193 109.00 no
H192 C19 H193 110.00 no

loop_
_geom_bond_atom_site_label_1
_geom_bond_atom_site_label_2
_geom_bond_distance
_geom_bond_publ_flag
O1 C9 1.227(5) no
O2 C18 1.181(6) no
O3 C18 1.312(6) no
O3 C19 1.452(6) no
N1 C9 1.359(5) no
N1 C10 1.436(5) no
N1 H1 0.8400 no
C1 C6 1.362(7) no
C1 C7 1.467(6) no
C1 C2 1.379(7) no
C2 C3 1.391(7) no
C3 C4 1.371(9) no
C4 C5 1.341(10) no
C5 C6 1.387(8) no
C7 C8 1.312(6) no
C8 C9 1.469(6) no
C10 C11 1.519(6) no
C10 C18 1.521(6) no
C11 C12 1.514(6) no
C12 C17 1.373(7) no
C12 C13 1.372(7) no
C13 C14 1.380(7) no
C14 C15 1.373(8) no
C15 C16 1.353(8) no
C16 C17 1.383(7) no
C2 H2 0.9300 no
C3 H3 0.9300 no
C4 H4 0.9300 no
C5 H5 0.9300 no
C6 H6 0.9300 no
C7 H7 0.9300 no
C8 H8 0.9300 no
C10 H10 0.9800 no
C11 H111 0.9700 no
C11 H112 0.9700 no
C13 H13 0.9300 no
C14 H14 0.9300 no
C15 H15 0.9300 no
C16 H16 0.9300 no
C17 H17 0.9300 no
C19 H191 0.9600 no
C19 H192 0.9600 no
C19 H193 0.9600 no

loop_
_geom_contact_atom_site_label_1
_geom_contact_atom_site_label_2
_geom_contact_distance
_geom_contact_site_symmetry_2
_geom_contact_publ_flag
O1 N1 3.042(4) 1_554 no
O1 C18 3.334(5) . no
O2 N1 2.810(5) . no
O1 H1 2.2100 1_554 no
O1 H7 2.5700 . no
O1 H10 2.4300 . no
O1 H15 2.7000 2_564 no
O1 H8 2.7500 1_554 no
O2 H1 2.9100 . no
O2 H191 2.4700 . no
O2 H192 2.7500 . no
O2 H4 2.8900 2_664 no
O2 H5 2.8800 2_665 no
O3 H112 2.7800 . no
N1 O1 3.042(4) 1_556 no
N1 O2 2.810(5) . no
N1 C13 3.325(6) . no
C3 C6 3.330(9) 1_556 no
C6 C3 3.330(9) 1_554 no
C13 C17 3.547(8) 1_556 no
C13 N1 3.325(6) . no
C14 C16 3.536(8) 1_556 no
C16 C14 3.536(8) 1_554 no
C17 C13 3.547(8) 1_554 no
C18 O1 3.334(5) . no
C2 H193 2.9900 4_645 no
C2 H8 2.7700 . no
C7 H6 3.0300 2_665 no
C8 H2 2.7700 . no
C9 H15 3.0700 2_564 no
C14 H14 3.0300 2_564 no
C16 H192 2.9100 3_466 no
C17 H10 2.9800 . no
H1 O1 2.2100 1_556 no
H1 O2 2.9100 . no
H1 H8 2.2600 . no
H1 H111 2.5100 . no
H2 C8 2.7700 . no
H2 H8 2.2900 . no
H4 O2 2.8900 2_665 no
H5 O2 2.8800 2_664 no
H6 H7 2.4500 . no
H6 C7 3.0300 2_664 no
H7 O1 2.5700 . no
H7 H6 2.4500 . no
H8 O1 2.7500 1_556 no
H8 C2 2.7700 . no
H8 H1 2.2600 . no
H8 H2 2.2900 . no
H10 O1 2.4300 . no
H10 C17 2.9800 . no
H10 H111 2.4200 1_554 no
H13 H111 2.4700 . no
H14 C14 3.0300 2_565 no
H15 O1 2.7000 2_565 no
H15 C9 3.0700 2_565 no
H16 H193 2.5500 3_465 no
H17 H112 2.4400 . no
H111 H1 2.5100 . no
H111 H10 2.4200 1_556 no
H111 H13 2.4700 . no
H112 O3 2.7800 . no
H112 H17 2.4400 . no
H191 O2 2.4700 . no
H192 O2 2.7500 . no
H192 C16 2.9100 3_566 no
H193 H16 2.5500 3_565 no
H193 C2 2.9900 4_655 no

loop_
_geom_hbond_atom_site_label_D
_geom_hbond_atom_site_label_H
_geom_hbond_atom_site_label_A
_geom_hbond_site_symmetry_A
_geom_hbond_distance_DH
_geom_hbond_distance_HA
_geom_hbond_distance_DA
_geom_hbond_angle_DHA
_geom_hbond_publ_flag
N1 H1 O1 1_556 0.84 2.21 3.042(4) 169 yes
C7 H7 O1 . 0.93 2.57 2.876(5) 100 yes

loop_
_geom_torsion_atom_site_label_1
_geom_torsion_atom_site_label_2
_geom_torsion_atom_site_label_3
_geom_torsion_atom_site_label_4
_geom_torsion
_geom_torsion_publ_flag
C19 O3 C18 O2 1.9(7) no
C19 O3 C18 C10 -179.2(4) no
C10 N1 C9 O1 -6.3(6) no
C10 N1 C9 C8 175.5(4) no
C9 N1 C10 C11 151.9(4) no
C9 N1 C10 C18 -82.0(5) yes
C6 C1 C2 C3 -1.0(8) no
C7 C1 C2 C3 179.0(5) no
C2 C1 C6 C5 0.6(8) no
C7 C1 C6 C5 -179.4(5) no
C2 C1 C7 C8 22.1(7) yes
C6 C1 C7 C8 -157.9(5) no
C1 C2 C3 C4 -0.2(9) no
C2 C3 C4 C5 1.8(10) no
C3 C4 C5 C6 -2.2(10) no
C4 C5 C6 C1 1.0(10) no
C1 C7 C8 C9 -179.2(4) no
C7 C8 C9 O1 16.7(7) yes
C7 C8 C9 N1 -165.1(4) yes
N1 C10 C11 C12 -70.0(5) no
C18 C10 C11 C12 164.5(4) no
N1 C10 C18 O2 -30.1(6) no
N1 C10 C18 O3 151.0(4) no
C11 C10 C18 O2 96.3(6) no
C11 C10 C18 O3 -82.6(5) no
C10 C11 C12 C13 89.9(5) yes
C10 C11 C12 C17 -86.4(5) no
C11 C12 C13 C14 -178.0(5) no
C17 C12 C13 C14 -1.8(7) no
C11 C12 C17 C16 177.2(5) no
C13 C12 C17 C16 0.9(7) no
C12 C13 C14 C15 1.8(8) no
C13 C14 C15 C16 -0.8(8) no
C14 C15 C16 C17 -0.1(8) no
C15 C16 C17 C12 0.1(8) no

loop_
_cod_related_entry_id
_cod_related_entry_database
_cod_related_entry_code
1 ChemSpider 30655426
